data_4512222
loop_
_publ_author_name
'Agarwal, Rashmi A.'
'Mukherjee, Soumya'
'Sa\~nudo, E. Carolina'
'Ghosh, Sujit K.'
'Bharadwaj, Parimal K.'

_publ_section_title
;
 Gas Adsorption, Magnetism, and Single-Crystal to Single-Crystal
 Transformation Studies of a Three-Dimensional Mn(II) Porous Coordination
 Polymer
;
_journal_issue 11
_journal_name_full 'Crystal Growth &amp; Design'
_journal_page_first 5585
_journal_paper_doi 10.1021/cg500833s
_journal_volume 14
_journal_year 2014
_chemical_formula_moiety 'C63 H39 Mn2 N13 O9'
_chemical_formula_sum 'C63 H39 Mn2 N13 O9'
_chemical_formula_weight 1231.95
_chemical_name_systematic
;
 ?
;
_space_group_IT_number 163
_symmetry_cell_setting trigonal
_symmetry_space_group_name_Hall '-P 3 2c'
_symmetry_space_group_name_H-M 'P -3 1 c'
_atom_sites_solution_hydrogens geom
_atom_sites_solution_primary direct
_atom_sites_solution_secondary difmap
_audit_creation_method SHELXL-97
_cell_angle_alpha 90.000(5)
_cell_angle_beta 90.000(5)
_cell_angle_gamma 120.000(5)
_cell_formula_units_Z 2
_cell_length_a 17.485(5)
_cell_length_b 17.485(5)
_cell_length_c 14.019(5)
_cell_measurement_reflns_used 999
_cell_measurement_temperature 100(2)
_cell_measurement_theta_max 25.49
_cell_measurement_theta_min 2.69
_cell_volume 3712(2)
_computing_cell_refinement 'SAINT 6.45 ( Bruker, 2003)'
_computing_data_collection 'SMART 5.628 (Bruker, 2003)'
_computing_data_reduction 'SAINT 6.45 ( Bruker, 2003)'
_computing_molecular_graphics 'DIAMOND 2.1e'
_computing_structure_refinement 'SHELXL-97 (Sheldrick, 1997)'
_computing_structure_solution SIR-97
_diffrn_ambient_temperature 100(2)
_diffrn_measured_fraction_theta_full 0.999
_diffrn_measured_fraction_theta_max 0.999
_diffrn_measurement_device_type 'BRUKER SMART APEX'
_diffrn_measurement_method /w-scans
_diffrn_radiation_monochromator graphite
_diffrn_radiation_source 'fine-focus sealed tube'
_diffrn_radiation_type MoK\a
_diffrn_radiation_wavelength 0.71073
_diffrn_reflns_av_R_equivalents 0.0978
_diffrn_reflns_av_sigmaI/netI 0.0567
_diffrn_reflns_limit_h_max 15
_diffrn_reflns_limit_h_min -21
_diffrn_reflns_limit_k_max 21
_diffrn_reflns_limit_k_min -21
_diffrn_reflns_limit_l_max 16
_diffrn_reflns_limit_l_min -16
_diffrn_reflns_number 20669
_diffrn_reflns_theta_full 25.49
_diffrn_reflns_theta_max 25.49
_diffrn_reflns_theta_min 2.69
_exptl_absorpt_coefficient_mu 0.395
_exptl_absorpt_correction_T_max 0.9322
_exptl_absorpt_correction_T_min 0.9181
_exptl_absorpt_correction_type empirical
_exptl_absorpt_process_details SADABS
_exptl_crystal_colour brown
_exptl_crystal_density_diffrn 1.102
_exptl_crystal_density_method 'not measured'
_exptl_crystal_description block
_exptl_crystal_F_000 1260
_exptl_crystal_size_max 0.22
_exptl_crystal_size_mid 0.20
_exptl_crystal_size_min 0.18
_refine_diff_density_max 0.463
_refine_diff_density_min -0.219
_refine_diff_density_rms 0.050
_refine_ls_extinction_method none
_refine_ls_goodness_of_fit_ref 1.098
_refine_ls_hydrogen_treatment constr
_refine_ls_matrix_type full
_refine_ls_number_parameters 134
_refine_ls_number_reflns 2313
_refine_ls_number_restraints 0
_refine_ls_restrained_S_all 1.098
_refine_ls_R_factor_all 0.0985
_refine_ls_R_factor_gt 0.0597
_refine_ls_shift/su_max 0.000
_refine_ls_shift/su_mean 0.000
_refine_ls_structure_factor_coef Fsqd
_refine_ls_weighting_details 'calc w=1/[\s^2^(Fo^2^)+(0.0683P)^2^+1.2093P] where P=(Fo^2^+2Fc^2^)/3'
_refine_ls_weighting_scheme calc
_refine_ls_wR_factor_gt 0.1316
_refine_ls_wR_factor_ref 0.1466
_reflns_number_gt 1654
_reflns_number_total 2313
_reflns_threshold_expression >2sigma(I)
_cod_data_source_file cg500833s_si_002.cif
_cod_data_source_block Compound4
_cod_depositor_comments
;
The following automatic conversions were performed:

'_symmetry_cell_setting' value 'Trigonal' changed to 'trigonal'
according to
/home/saulius/struct/COD-crude-data--automatic-downloads/rss-feeds/ACS/lib/dictionaries/cif_core.dic
dictionary named 'cif_core.dic' version 2.4.2 from 2011-04-26.

Automatic conversion script
Id: cif_fix_values 2827 2014-09-09 07:05:25Z andrius 

 Adding full bibliography for 4512219--4512223.cif.
;
_cod_original_sg_symbol_H-M P-31c
_cod_database_code 4512222

loop_
_symmetry_equiv_pos_as_xyz
'x, y, z'
'-y, x-y, z'
'-x+y, -x, z'
'-y, -x, -z+1/2'
'x, x-y, -z+1/2'
'-x+y, y, -z+1/2'
'-x, -y, -z'
'y, -x+y, -z'
'x-y, x, -z'
'y, x, z-1/2'
'-x, -x+y, z-1/2'
'x-y, -y, z-1/2'

loop_
_atom_site_label
_atom_site_type_symbol
_atom_site_fract_x
_atom_site_fract_y
_atom_site_fract_z
_atom_site_U_iso_or_equiv
_atom_site_adp_type
_atom_site_occupancy
_atom_site_symmetry_multiplicity
_atom_site_calc_flag
_atom_site_refinement_flags
Mn1 Mn -0.3333 0.3333 0.60147(5) 0.0267(3) Uani 1 3 d S
O1 O -0.35769(14) 0.42297(14) 0.68097(14) 0.0345(6) Uani 1 1 d .
O2 O -0.70783(13) 0.5843(3) 0.7500 0.0683(12) Uani 1 2 d S
N1 N -0.59846(19) 0.50610(18) 0.91160(17) 0.0370(7) Uani 1 1 d .
N2 N -0.66332(18) 0.55960(18) 1.00725(17) 0.0345(6) Uani 1 1 d .
N3 N -0.6667 0.6667 0.7500 0.0261(13) Uani 1 6 d S
C1 C -0.40903(15) 0.40903(15) 0.7500 0.0304(10) Uani 1 2 d S
C2 C -0.45857(15) 0.45857(15) 0.7500 0.0327(11) Uani 1 2 d S
C3 C -0.5046(2) 0.4586(2) 0.8310(2) 0.0360(8) Uani 1 1 d .
H3 H -0.5043 0.4284 0.8855 0.043 Uiso 1 1 calc R
C4 C -0.5505(2) 0.5033(2) 0.8300(2) 0.0380(9) Uani 1 1 d .
C5 C -0.54974(16) 0.54974(16) 0.7500 0.0432(13) Uani 1 2 d S
H5 H -0.5804 0.5804 0.7500 0.052 Uiso 1 2 calc SR
C6 C -0.6070(2) 0.5757(2) 0.9378(2) 0.0366(8) Uani 1 1 d .
H6 H -0.5755 0.6308 0.9088 0.044 Uiso 1 1 calc R
C7 C -0.6550(3) 0.4364(2) 0.9702(2) 0.0484(10) Uani 1 1 d .
C8 C -0.6752(4) 0.3496(3) 0.9764(3) 0.0928(19) Uani 1 1 d .
H8 H -0.6486 0.3270 0.9368 0.111 Uiso 1 1 calc R
C9 C -0.7366(5) 0.2980(3) 1.0441(5) 0.143(3) Uani 1 1 d .
H9 H -0.7526 0.2388 1.0496 0.171 Uiso 1 1 calc R
C10 C -0.7752(5) 0.3323(3) 1.1045(4) 0.131(3) Uani 1 1 d .
H10 H -0.8153 0.2958 1.1504 0.157 Uiso 1 1 calc R
C11 C -0.7558(3) 0.4186(3) 1.0982(3) 0.0784(15) Uani 1 1 d .
H11 H -0.7822 0.4411 1.1383 0.094 Uiso 1 1 calc R
C12 C -0.6949(2) 0.4708(2) 1.0293(2) 0.0428(9) Uani 1 1 d .

loop_
_atom_site_aniso_label
_atom_site_aniso_U_11
_atom_site_aniso_U_22
_atom_site_aniso_U_33
_atom_site_aniso_U_23
_atom_site_aniso_U_13
_atom_site_aniso_U_12
Mn1 0.0303(3) 0.0303(3) 0.0194(4) 0.000 0.000 0.01514(17)
O1 0.0431(14) 0.0406(14) 0.0273(11) 0.0035(10) 0.0074(10) 0.0264(12)
O2 0.0568(19) 0.048(2) 0.097(3) 0.000 0.010(2) 0.0242(12)
N1 0.0527(19) 0.0435(18) 0.0264(13) 0.0019(12) 0.0094(13) 0.0328(16)
N2 0.0418(16) 0.0406(17) 0.0254(13) -0.0022(12) 0.0011(13) 0.0238(14)
N3 0.022(2) 0.022(2) 0.034(3) 0.000 0.000 0.0110(10)
C1 0.036(2) 0.036(2) 0.022(2) -0.0041(17) -0.0041(17) 0.019(2)
C2 0.044(2) 0.044(2) 0.017(2) -0.0013(17) -0.0013(17) 0.027(2)
C3 0.052(2) 0.045(2) 0.0222(15) 0.0037(14) 0.0013(15) 0.0322(19)
C4 0.051(2) 0.052(2) 0.0241(16) 0.0037(15) 0.0082(15) 0.035(2)
C5 0.063(3) 0.063(3) 0.028(2) 0.002(2) 0.002(2) 0.049(3)
C6 0.047(2) 0.043(2) 0.0271(16) 0.0051(15) 0.0071(15) 0.0285(18)
C7 0.066(3) 0.045(2) 0.0399(19) 0.0036(17) 0.0185(19) 0.033(2)
C8 0.145(5) 0.060(3) 0.091(3) 0.018(3) 0.067(3) 0.065(3)
C9 0.214(8) 0.056(3) 0.166(6) 0.043(4) 0.131(6) 0.073(4)
C10 0.186(7) 0.058(3) 0.144(5) 0.042(3) 0.123(5) 0.059(4)
C11 0.097(4) 0.060(3) 0.079(3) 0.013(2) 0.053(3) 0.039(3)
C12 0.050(2) 0.039(2) 0.0397(19) 0.0000(16) 0.0118(17) 0.0234(18)

loop_
_atom_type_symbol
_atom_type_description
_atom_type_scat_dispersion_real
_atom_type_scat_dispersion_imag
_atom_type_scat_source
C C 0.0033 0.0016 'International Tables Vol C Tables 4.2.6.8 and 6.1.1.4'
H H 0.0000 0.0000 'International Tables Vol C Tables 4.2.6.8 and 6.1.1.4'
N N 0.0061 0.0033 'International Tables Vol C Tables 4.2.6.8 and 6.1.1.4'
O O 0.0106 0.0060 'International Tables Vol C Tables 4.2.6.8 and 6.1.1.4'
Mn Mn 0.3368 0.7283 'International Tables Vol C Tables 4.2.6.8 and 6.1.1.4'

loop_
_geom_angle_atom_site_label_1
_geom_angle_atom_site_label_2
_geom_angle_atom_site_label_3
_geom_angle
_geom_angle_site_symmetry_1
_geom_angle_site_symmetry_3
O1 Mn1 O1 95.18(8) 3_455 2_565
O1 Mn1 O1 95.18(8) 3_455 .
O1 Mn1 O1 95.18(8) 2_565 .
O1 Mn1 N2 95.52(9) 3_455 11_445
O1 Mn1 N2 79.54(9) 2_565 11_445
O1 Mn1 N2 168.46(9) . 11_445
O1 Mn1 N2 79.54(9) 3_455 12_665
O1 Mn1 N2 168.46(9) 2_565 12_665
O1 Mn1 N2 95.52(9) . 12_665
N2 Mn1 N2 90.68(9) 11_445 12_665
O1 Mn1 N2 168.46(9) 3_455 10_465
O1 Mn1 N2 95.52(9) 2_565 10_465
O1 Mn1 N2 79.54(9) . 10_465
N2 Mn1 N2 90.68(9) 11_445 10_465
N2 Mn1 N2 90.68(9) 12_665 10_465
C1 O1 Mn1 130.2(2) . .
C6 N1 C7 106.2(3) . .
C6 N1 C4 125.3(3) . .
C7 N1 C4 127.9(3) . .
C6 N2 C12 103.9(3) . .
C6 N2 Mn1 124.7(2) . 10_466
C12 N2 Mn1 128.1(2) . 10_466
O2 N3 O2 120.000(1) 3_355 .
O2 N3 O2 120.000(2) 3_355 2_575
O2 N3 O2 120.0 . 2_575
O1 C1 O1 126.5(4) . 4_556
O1 C1 C2 116.8(2) . .
O1 C1 C2 116.8(2) 4_556 .
C3 C2 C3 119.8(4) 4_556 .
C3 C2 C1 120.1(2) 4_556 .
C3 C2 C1 120.1(2) . .
C4 C3 C2 119.6(3) . .
C4 C3 H3 120.2 . .
C2 C3 H3 120.2 . .
C3 C4 C5 120.5(3) . .
C3 C4 N1 122.0(3) . .
C5 C4 N1 117.5(3) . .
C4 C5 C4 119.9(4) . 4_556
C4 C5 H5 120.1 . .
C4 C5 H5 120.1 4_556 .
N2 C6 N1 114.7(3) . .
N2 C6 H6 122.6 . .
N1 C6 H6 122.6 . .
C8 C7 N1 132.9(3) . .
C8 C7 C12 121.9(3) . .
N1 C7 C12 105.2(3) . .
C9 C8 C7 116.8(4) . .
C9 C8 H8 121.6 . .
C7 C8 H8 121.6 . .
C8 C9 C10 121.6(5) . .
C8 C9 H9 119.2 . .
C10 C9 H9 119.2 . .
C11 C10 C9 121.8(4) . .
C11 C10 H10 119.1 . .
C9 C10 H10 119.1 . .
C10 C11 C12 116.9(4) . .
C10 C11 H11 121.5 . .
C12 C11 H11 121.5 . .
C11 C12 C7 120.9(3) . .
C11 C12 N2 129.1(3) . .
C7 C12 N2 110.0(3) . .

loop_
_geom_bond_atom_site_label_1
_geom_bond_atom_site_label_2
_geom_bond_distance
_geom_bond_site_symmetry_2
Mn1 O1 2.133(2) 3_455
Mn1 O1 2.133(2) 2_565
Mn1 O1 2.133(2) .
Mn1 N2 2.316(3) 11_445
Mn1 N2 2.316(3) 12_665
Mn1 N2 2.316(3) 10_465
O1 C1 1.258(3) .
O2 N3 1.247(4) .
N1 C6 1.349(4) .
N1 C7 1.390(4) .
N1 C4 1.434(4) .
N2 C6 1.311(4) .
N2 C12 1.399(4) .
N2 Mn1 2.316(3) 10_466
N3 O2 1.247(4) 3_355
N3 O2 1.247(4) 2_575
C1 O1 1.258(3) 4_556
C1 C2 1.500(6) .
C2 C3 1.393(4) 4_556
C2 C3 1.393(4) .
C3 C4 1.371(4) .
C3 H3 0.9300 .
C4 C5 1.380(4) .
C5 C4 1.380(4) 4_556
C5 H5 0.9300 .
C6 H6 0.9300 .
C7 C8 1.379(5) .
C7 C12 1.397(5) .
C8 C9 1.378(6) .
C8 H8 0.9300 .
C9 C10 1.392(6) .
C9 H9 0.9300 .
C10 C11 1.374(6) .
C10 H10 0.9300 .
C11 C12 1.388(5) .
C11 H11 0.9300 .

loop_
_geom_torsion_atom_site_label_1
_geom_torsion_atom_site_label_2
_geom_torsion_atom_site_label_3
_geom_torsion_atom_site_label_4
_geom_torsion
_geom_torsion_site_symmetry_1
_geom_torsion_site_symmetry_4
O1 Mn1 O1 C1 -96.30(19) 3_455 .
O1 Mn1 O1 C1 -0.6(2) 2_565 .
N2 Mn1 O1 C1 61.5(5) 11_445 .
N2 Mn1 O1 C1 -176.3(2) 12_665 .
N2 Mn1 O1 C1 94.1(2) 10_465 .
Mn1 O1 C1 O1 40.47(16) . 4_556
Mn1 O1 C1 C2 -139.53(16) . .
O1 C1 C2 C3 11.01(19) . 4_556
O1 C1 C2 C3 -168.99(19) 4_556 4_556
O1 C1 C2 C3 -168.99(19) . .
O1 C1 C2 C3 11.01(19) 4_556 .
C3 C2 C3 C4 0.7(2) 4_556 .
C1 C2 C3 C4 -179.3(2) . .
C2 C3 C4 C5 -1.3(5) . .
C2 C3 C4 N1 -179.5(3) . .
C6 N1 C4 C3 144.8(4) . .
C7 N1 C4 C3 -45.6(5) . .
C6 N1 C4 C5 -33.4(5) . .
C7 N1 C4 C5 136.2(3) . .
C3 C4 C5 C4 0.7(2) . 4_556
N1 C4 C5 C4 178.9(4) . 4_556
C12 N2 C6 N1 0.2(4) . .
Mn1 N2 C6 N1 160.8(2) 10_466 .
C7 N1 C6 N2 -0.2(4) . .
C4 N1 C6 N2 171.3(3) . .
C6 N1 C7 C8 179.3(5) . .
C4 N1 C7 C8 8.1(7) . .
C6 N1 C7 C12 0.1(4) . .
C4 N1 C7 C12 -171.1(3) . .
N1 C7 C8 C9 -179.3(5) . .
C12 C7 C8 C9 -0.2(8) . .
C7 C8 C9 C10 -1.1(11) . .
C8 C9 C10 C11 1.6(12) . .
C9 C10 C11 C12 -0.7(10) . .
C10 C11 C12 C7 -0.7(8) . .
C10 C11 C12 N2 179.9(5) . .
C8 C7 C12 C11 1.1(7) . .
N1 C7 C12 C11 -179.6(4) . .
C8 C7 C12 N2 -179.3(4) . .
N1 C7 C12 N2 0.0(4) . .
C6 N2 C12 C11 179.5(4) . .
Mn1 N2 C12 C11 19.7(6) 10_466 .
C6 N2 C12 C7 -0.1(4) . .
Mn1 N2 C12 C7 -159.9(2) 10_466 .

loop_
_platon_squeeze_void_nr
_platon_squeeze_void_average_x
_platon_squeeze_void_average_y
_platon_squeeze_void_average_z
_platon_squeeze_void_volume
_platon_squeeze_void_count_electrons
_platon_squeeze_void_content
1 0.000 0.000 -0.006 1273 137 ' '
